data_4301521
loop_
_publ_author_name
'M. Jaya Prakash'
'Yang Zou'
'Seunghee Hong'
'Mira Park'
'Minh-Phuong Ngoc Bui'
'Gi Hun Seong'
'Myoung Soo Lah'

_publ_section_title
;
Metal-Organic Polyhedron Based on a CuII Paddle-Wheel Secondary Building
Unit at the Truncated Octahedron Corners
;
_journal_name_full 'Inorganic Chemistry'
_journal_page_first 1281
_journal_page_last 1283
_journal_paper_doi 10.1021/ic802382p
_journal_volume 48
_journal_year 2009
_chemical_formula_moiety 'C280 H238 Cu12 N34 O84'
_chemical_formula_sum 'C280 H238 Cu12 N34 O84'
_chemical_formula_weight 6185.52
_chemical_name_systematic
; 
 ? 
;
_space_group_IT_number 15
_symmetry_cell_setting monoclinic
_symmetry_space_group_name_Hall '-C 2yc'
_symmetry_space_group_name_H-M 'C 1 2/c 1'
_atom_sites_solution_hydrogens geom
_atom_sites_solution_primary direct
_atom_sites_solution_secondary difmap
_audit_creation_method SHELXL-97
_cell_angle_alpha 90.00
_cell_angle_beta 90.02(3)
_cell_angle_gamma 90.00
_cell_formula_units_Z 4
_cell_length_a 36.550(7)
_cell_length_b 36.157(7)
_cell_length_c 34.542(7)
_cell_measurement_reflns_used 41998
_cell_measurement_temperature 90(2)
_cell_measurement_theta_max 25.00
_cell_measurement_theta_min 1.11
_cell_volume 45649(15)
_computing_cell_refinement HKL2000
_computing_data_collection 'PAL ADSC Quantum-210'
_computing_data_reduction HKL2000
_computing_molecular_graphics ORTEP3
_computing_publication_material WinGX
_computing_structure_refinement 'Bruker SHELXTL'
_computing_structure_solution 'Bruker SHELXTL'
_diffrn_ambient_temperature 90(2)
_diffrn_measured_fraction_theta_full 0.999
_diffrn_measured_fraction_theta_max 0.999
_diffrn_measurement_device_type 'CCD area detector'
_diffrn_measurement_method 'phi scans'
_diffrn_radiation_monochromator 'Pt coated Si double crystal'
_diffrn_radiation_source 'Fixed gap multipole wiggler beamline'
_diffrn_radiation_type synchrotron
_diffrn_radiation_wavelength 0.70000
_diffrn_reflns_av_R_equivalents 0.0952
_diffrn_reflns_av_sigmaI/netI 0.1224
_diffrn_reflns_limit_h_max 29
_diffrn_reflns_limit_h_min -44
_diffrn_reflns_limit_k_max 31
_diffrn_reflns_limit_k_min -43
_diffrn_reflns_limit_l_max 41
_diffrn_reflns_limit_l_min -41
_diffrn_reflns_number 78345
_diffrn_reflns_theta_full 25.00
_diffrn_reflns_theta_max 25.00
_diffrn_reflns_theta_min 1.11
_exptl_absorpt_coefficient_mu 0.604
_exptl_absorpt_correction_T_max 0.8939
_exptl_absorpt_correction_T_min 0.8302
_exptl_absorpt_correction_type empirical
_exptl_absorpt_process_details HKL2000-Scalepack
_exptl_crystal_colour block
_exptl_crystal_density_diffrn 0.900
_exptl_crystal_density_method 'not measured'
_exptl_crystal_description green
_exptl_crystal_F_000 12704
_exptl_crystal_size_max 0.32
_exptl_crystal_size_mid 0.25
_exptl_crystal_size_min 0.19
_refine_diff_density_max 1.374
_refine_diff_density_min -1.698
_refine_diff_density_rms 0.189
_refine_ls_extinction_coef 0.00031(4)
_refine_ls_extinction_expression Fc^*^=kFc[1+0.001xFc^2^\l^3^/sin(2\q)]^-1/4^
_refine_ls_extinction_method SHELXL
_refine_ls_goodness_of_fit_ref 1.298
_refine_ls_hydrogen_treatment constr
_refine_ls_matrix_type full
_refine_ls_number_parameters 548
_refine_ls_number_reflns 41998
_refine_ls_number_restraints 1
_refine_ls_restrained_S_all 1.298
_refine_ls_R_factor_all 0.1968
_refine_ls_R_factor_gt 0.1129
_refine_ls_shift/su_max 0.001
_refine_ls_shift/su_mean 0.000
_refine_ls_structure_factor_coef Fsqd
_refine_ls_weighting_details 'calc w=1/[\s^2^(Fo^2^)+(0.2000P)^2^+0.0000P] where P=(Fo^2^+2Fc^2^)/3'
_refine_ls_weighting_scheme calc
_refine_ls_wR_factor_gt 0.3390
_refine_ls_wR_factor_ref 0.3798
_reflns_number_gt 23745
_reflns_number_total 41998
_reflns_threshold_expression >2sigma(I)
_cod_data_source_file ic802382p_si_001.cif
_cod_data_source_block p8_08mo
_cod_depositor_comments
;
The following automatic conversions were performed:
'_symmetry_cell_setting' value 'Monoclinic' changed to 'monoclinic'
according to '/home/saulius/struct/CIF-dictionaries/cif_core.dic'
dictionary named 'cif_core.dic' version 2.4.1 from
2010-06-29.

'_exptl_absorpt_correction_type' value 'Empirical' changed to
'empirical' according to
'/home/saulius/struct/CIF-dictionaries/cif_core.dic' dictionary named
'cif_core.dic' version 2.4.1 from 2010-06-29.

Automatic conversion script
Id: cif_fix_enum 1527 2010-12-29 10:47:43Z saulius 
;
_cod_original_cell_volume 45648(16)
_cod_original_sg_symbol_H-M 'C 2/c'
_cod_database_code 4301521

loop_
_symmetry_equiv_pos_as_xyz
'x, y, z'
'-x, y, -z+1/2'
'x+1/2, y+1/2, z'
'-x+1/2, y+1/2, -z+1/2'
'-x, -y, -z'
'x, -y, z-1/2'
'-x+1/2, -y+1/2, -z'
'x+1/2, -y+1/2, z-1/2'

loop_
_atom_site_label
_atom_site_type_symbol
_atom_site_fract_x
_atom_site_fract_y
_atom_site_fract_z
_atom_site_U_iso_or_equiv
_atom_site_adp_type
_atom_site_occupancy
_atom_site_symmetry_multiplicity
_atom_site_calc_flag
_atom_site_refinement_flags
_atom_site_disorder_assembly
_atom_site_disorder_group
Cu1 Cu -0.096248(18) 0.643551(19) 0.01178(2) 0.0514(2) Uani 1 1 d . . .
Cu2 Cu -0.026798(18) 0.66445(2) 0.00880(2) 0.0562(2) Uani 1 1 d . . .
Cu3 Cu 0.25607(2) 0.770413(17) 0.37579(2) 0.0508(2) Uani 1 1 d . . .
Cu4 Cu 0.25388(2) 0.769352(19) 0.29876(2) 0.0574(2) Uani 1 1 d . . .
Cu5 Cu 0.347630(19) 0.412498(18) 0.01391(2) 0.0496(2) Uani 1 1 d . . .
Cu6 Cu 0.326040(19) 0.482587(17) 0.013002(19) 0.04772(19) Uani 1 1 d . . .
O1A O 0.07326(14) 0.57654(13) 0.11300(15) 0.0731(12) Uiso 1 1 d . . .
O2A O -0.07824(11) 0.61593(10) 0.05772(12) 0.0559(9) Uiso 1 1 d . . .
O3A O -0.01880(14) 0.62867(13) 0.04921(15) 0.0711(12) Uiso 1 1 d . . .
O4A O 0.16928(13) 0.55961(13) 0.28959(15) 0.0713(12) Uiso 1 1 d . . .
O5A O 0.22130(11) 0.72941(10) 0.37442(12) 0.0546(9) Uiso 1 1 d . . .
O6A O 0.22401(12) 0.72482(11) 0.31008(13) 0.0611(10) Uiso 1 1 d . . .
O7A O 0.19442(14) 0.51381(13) 0.11341(16) 0.0770(13) Uiso 1 1 d . . .
O8A O 0.31769(11) 0.41224(10) 0.06172(12) 0.0507(8) Uiso 1 1 d . . .
O9A O 0.29345(11) 0.46855(10) 0.05438(11) 0.0518(8) Uiso 1 1 d . . .
N1A N 0.0419(2) 0.57526(19) 0.1687(2) 0.0864(18) Uiso 1 1 d . . .
H1A H 0.0440 0.5746 0.1940 0.104 Uiso 1 1 calc R . .
N2A N 0.14682(14) 0.61591(13) 0.27424(15) 0.0576(11) Uiso 1 1 d . . .
H2A H 0.1353 0.6291 0.2566 0.069 Uiso 1 1 calc R . .
N3A N 0.20990(7) 0.48599(6) 0.16928(7) 0.0631(12) Uiso 1 1 d . . .
H3A H 0.2059 0.4863 0.1944 0.076 Uiso 1 1 calc R . .
C1A C 0.10691(7) 0.56541(6) 0.17059(7) 0.0564(13) Uiso 1 1 d R . .
C2A C 0.11300(7) 0.57673(6) 0.20850(7) 0.0634(15) Uiso 1 1 d R . .
H2A1 H 0.0954 0.5916 0.2214 0.076 Uiso 1 1 calc R . .
C3A C 0.14489(7) 0.56631(6) 0.22754(7) 0.0534(12) Uiso 1 1 d R . .
C4A C 0.17068(7) 0.54457(6) 0.20867(7) 0.0525(12) Uiso 1 1 d R . .
H4A H 0.1925 0.5374 0.2217 0.063 Uiso 1 1 calc R . .
C5A C 0.16458(7) 0.53324(6) 0.17076(7) 0.0503(12) Uiso 1 1 d R . .
C6A C 0.13270(7) 0.54366(6) 0.15171(7) 0.0651(15) Uiso 1 1 d R . .
H6A H 0.1285 0.5359 0.1258 0.078 Uiso 1 1 calc R . .
C7A C 0.07232(7) 0.57391(6) 0.14871(8) 0.0604(14) Uiso 1 1 d . . .
C8A C 0.00615(7) 0.57763(6) 0.15359(8) 0.0719(17) Uiso 1 1 d R . .
C9A C -0.00147(7) 0.59400(6) 0.11809(8) 0.0664(16) Uiso 1 1 d R . .
H9A H 0.0175 0.6057 0.1038 0.080 Uiso 1 1 calc R . .
C10A C -0.03689(7) 0.59332(6) 0.10343(8) 0.0632(15) Uiso 1 1 d R . .
C11A C -0.06469(7) 0.57625(6) 0.12428(8) 0.0501(12) Uiso 1 1 d R . .
H11A H -0.0889 0.5758 0.1143 0.060 Uiso 1 1 calc R . .
C12A C -0.05707(7) 0.55987(6) 0.15978(8) 0.0681(16) Uiso 1 1 d R . .
H12A H -0.0761 0.5482 0.1740 0.082 Uiso 1 1 calc R . .
C13A C -0.02165(7) 0.56056(6) 0.17444(8) 0.0708(16) Uiso 1 1 d R . .
H13A H -0.0164 0.5494 0.1987 0.085 Uiso 1 1 calc R . .
C14A C -0.04561(14) 0.61350(12) 0.06814(15) 0.0410(10) Uiso 1 1 d . . .
C15A C 0.15478(6) 0.58066(6) 0.26716(7) 0.0493(12) Uiso 1 1 d . . .
C16A C 0.15680(6) 0.63254(6) 0.31027(7) 0.0441(10) Uiso 1 1 d R . .
C17A C 0.17864(6) 0.66400(6) 0.30954(7) 0.0607(14) Uiso 1 1 d R . .
H17A H 0.1860 0.6743 0.2855 0.073 Uiso 1 1 calc R . .
C18A C 0.18967(6) 0.68041(6) 0.34401(7) 0.0599(14) Uiso 1 1 d R . .
C19A C 0.17886(6) 0.66536(6) 0.37922(7) 0.0503(12) Uiso 1 1 d R . .
H19A H 0.1864 0.6766 0.4028 0.060 Uiso 1 1 calc R . .
C20A C 0.15702(6) 0.63390(6) 0.37996(7) 0.0609(14) Uiso 1 1 d R . .
H20A H 0.1496 0.6236 0.4040 0.073 Uiso 1 1 calc R . .
C21A C 0.14599(6) 0.61749(6) 0.34549(7) 0.0567(13) Uiso 1 1 d R . .
H21A H 0.1311 0.5960 0.3460 0.068 Uiso 1 1 calc R . .
C22A C 0.21326(15) 0.71491(13) 0.34286(16) 0.0469(11) Uiso 1 1 d . . .
C23A C 0.19116(6) 0.51101(5) 0.14837(6) 0.0447(11) Uiso 1 1 d . . .
C24A C 0.23541(6) 0.45902(5) 0.15617(6) 0.0660(16) Uiso 1 1 d R . .
C25A C 0.25305(6) 0.46189(5) 0.12065(6) 0.0404(10) Uiso 1 1 d R . .
H25A H 0.2499 0.4834 0.1052 0.049 Uiso 1 1 calc R . .
C26A C 0.27526(6) 0.43326(5) 0.10768(6) 0.0501(12) Uiso 1 1 d R . .
C27A C 0.27984(6) 0.40175(5) 0.13023(6) 0.0465(11) Uiso 1 1 d R . .
H27A H 0.2950 0.3822 0.1214 0.056 Uiso 1 1 calc R . .
C28A C 0.26221(6) 0.39888(5) 0.16575(6) 0.0529(12) Uiso 1 1 d R . .
H28A H 0.2653 0.3773 0.1812 0.064 Uiso 1 1 calc R . .
C29A C 0.23999(6) 0.42751(5) 0.17872(6) 0.0555(13) Uiso 1 1 d R . .
H29A H 0.2279 0.4256 0.2030 0.067 Uiso 1 1 calc R . .
C30A C 0.29637(15) 0.43758(13) 0.07204(16) 0.0468(11) Uiso 1 1 d . . .
O1B O 0.0323(3) 0.5372(2) -0.1760(3) 0.140(3) Uiso 1 1 d . . .
O2B O -0.07844(12) 0.60314(11) -0.02178(13) 0.0605(10) Uiso 1 1 d . . .
O3B O -0.02249(12) 0.62447(12) -0.02904(14) 0.0642(11) Uiso 1 1 d . . .
O4B O 0.18458(16) 0.49793(16) -0.08532(18) 0.0916(15) Uiso 1 1 d . . .
O5B O 0.30492(11) 0.40135(10) -0.01819(12) 0.0541(9) Uiso 1 1 d . . .
O6B O 0.29165(11) 0.46208(10) -0.02541(12) 0.0538(9) Uiso 1 1 d . . .
O7B O 0.18297(15) 0.53840(14) -0.25716(17) 0.0820(14) Uiso 1 1 d . . .
O8B O 0.20914(11) 0.68742(10) -0.36796(12) 0.0561(9) Uiso 1 1 d . . .
O9B O 0.21591(12) 0.68667(10) -0.30249(12) 0.0571(9) Uiso 1 1 d . . .
N1B N 0.04295(19) 0.53489(17) -0.11354(19) 0.0804(17) Uiso 1 1 d D . .
H1B H 0.0591 0.5310 -0.0951 0.096 Uiso 1 1 calc R . .
N2B N 0.19954(13) 0.46067(11) -0.13642(14) 0.0500(10) Uiso 1 1 d . . .
H2B H 0.1935 0.4555 -0.1605 0.060 Uiso 1 1 calc R . .
N3B N 0.13804(7) 0.58001(6) -0.25931(8) 0.0690(14) Uiso 1 1 d . . .
H3B H 0.1194 0.5903 -0.2473 0.083 Uiso 1 1 calc R . .
C1B C 0.09445(7) 0.53382(6) -0.15573(8) 0.0742(18) Uiso 1 1 d R . .
C2B C 0.11910(7) 0.51547(6) -0.13184(8) 0.0610(14) Uiso 1 1 d R . .
H2B1 H 0.1117 0.5074 -0.1069 0.073 Uiso 1 1 calc R . .
C3B C 0.15463(7) 0.50897(6) -0.14446(8) 0.0585(13) Uiso 1 1 d R . .
C4B C 0.16552(7) 0.52084(6) -0.18096(8) 0.0551(13) Uiso 1 1 d R . .
H4B H 0.1898 0.5164 -0.1896 0.066 Uiso 1 1 calc R . .
C5B C 0.14087(7) 0.53920(6) -0.20484(8) 0.0740(18) Uiso 1 1 d R . .
C6B C 0.10534(7) 0.54569(6) -0.19223(8) 0.0670(15) Uiso 1 1 d R . .
H6B H 0.0885 0.5582 -0.2085 0.080 Uiso 1 1 calc R . .
C7B C 0.05410(9) 0.53603(8) -0.14792(9) 0.122(4) Uiso 1 1 d D . .
C8B C 0.00532(9) 0.53959(8) -0.10250(9) 0.0709(17) Uiso 1 1 d R . .
C9B C -0.00294(9) 0.56749(8) -0.07624(9) 0.0575(13) Uiso 1 1 d R . .
H9B H 0.0158 0.5834 -0.0671 0.069 Uiso 1 1 calc R . .
C10B C -0.03869(9) 0.57213(8) -0.06341(9) 0.0622(15) Uiso 1 1 d R . .
C11B C -0.06618(9) 0.54886(8) -0.07685(9) 0.0795(19) Uiso 1 1 d R . .
H11B H -0.0906 0.5520 -0.0681 0.095 Uiso 1 1 calc R . .
C12B C -0.05792(9) 0.52096(8) -0.10311(9) 0.091(2) Uiso 1 1 d R . .
H12B H -0.0767 0.5051 -0.1123 0.109 Uiso 1 1 calc R . .
C13B C -0.02217(9) 0.51633(8) -0.11594(9) 0.087(2) Uiso 1 1 d R . .
H13B H -0.0165 0.4973 -0.1339 0.104 Uiso 1 1 calc R . .
C14B C -0.04735(14) 0.60167(13) -0.03616(15) 0.0422(10) Uiso 1 1 d . . .
C15B C 0.18042(7) 0.48947(6) -0.12064(8) 0.0594(14) Uiso 1 1 d . . .
C16B C 0.22678(7) 0.43806(6) -0.12120(8) 0.0578(13) Uiso 1 1 d R . .
C17B C 0.24306(7) 0.44405(6) -0.08537(8) 0.0546(13) Uiso 1 1 d R . .
H17B H 0.2366 0.4652 -0.0705 0.065 Uiso 1 1 calc R . .
C18B C 0.26876(7) 0.41911(6) -0.07127(8) 0.0533(12) Uiso 1 1 d R . .
C19B C 0.27818(7) 0.38819(6) -0.09300(8) 0.0651(15) Uiso 1 1 d R . .
H19B H 0.2957 0.3711 -0.0834 0.078 Uiso 1 1 calc R . .
C20B C 0.26190(7) 0.38220(6) -0.12883(8) 0.0691(16) Uiso 1 1 d R . .
H20B H 0.2683 0.3611 -0.1437 0.083 Uiso 1 1 calc R . .
C21B C 0.23620(7) 0.40714(6) -0.14293(8) 0.0753(18) Uiso 1 1 d R . .
H21B H 0.2251 0.4030 -0.1674 0.090 Uiso 1 1 calc R . .
C22B C 0.29031(17) 0.42852(14) -0.03562(18) 0.0539(13) Uiso 1 1 d . . .
C23B C 0.15468(8) 0.55331(7) -0.24314(9) 0.0742(18) Uiso 1 1 d . . .
C24B C 0.14871(8) 0.59367(7) -0.29617(9) 0.0670(16) Uiso 1 1 d R . .
C25B C 0.16882(8) 0.62627(7) -0.29754(9) 0.0753(19) Uiso 1 1 d R . .
H25B H 0.1758 0.6383 -0.2742 0.090 Uiso 1 1 calc R . .
C26B C 0.17876(8) 0.64129(7) -0.33306(9) 0.0546(13) Uiso 1 1 d R . .
C27B C 0.16860(8) 0.62370(7) -0.36719(9) 0.0689(16) Uiso 1 1 d R . .
H27B H 0.1754 0.6340 -0.3915 0.083 Uiso 1 1 calc R . .
C28B C 0.14849(8) 0.59110(7) -0.36581(9) 0.0771(19) Uiso 1 1 d R . .
H28B H 0.1415 0.5791 -0.3891 0.093 Uiso 1 1 calc R . .
C29B C 0.13855(8) 0.57608(7) -0.33030(9) 0.091(2) Uiso 1 1 d R . .
H29B H 0.1248 0.5538 -0.3294 0.109 Uiso 1 1 calc R . .
C30B C 0.20334(17) 0.67406(15) -0.33503(19) 0.0573(14) Uiso 1 1 d . . .
O1C O -0.02659(15) 0.77303(15) -0.20504(17) 0.0821(14) Uiso 1 1 d . . .
O2C O -0.10151(12) 0.67388(11) -0.03467(12) 0.0577(10) Uiso 1 1 d . . .
O3C O -0.04477(12) 0.69649(11) -0.03185(13) 0.0608(10) Uiso 1 1 d . . .
O4C O 0.07549(15) 0.89561(15) -0.26831(17) 0.0826(14) Uiso 1 1 d . . .
O5C O 0.20527(13) 0.76642(11) -0.36603(14) 0.0644(11) Uiso 1 1 d . . .
O6C O 0.20305(13) 0.76209(11) -0.30091(14) 0.0645(11) Uiso 1 1 d . . .
O7C O -0.01524(17) 0.92598(17) -0.11874(18) 0.0928(16) Uiso 1 1 d . . .
O8C O 0.10964(11) 1.06904(10) -0.04219(12) 0.0556(9) Uiso 1 1 d . . .
O9C O 0.13360(11) 1.01114(10) -0.05102(12) 0.0535(9) Uiso 1 1 d . . .
N1C N -0.03258(15) 0.78422(13) -0.14129(16) 0.0600(12) Uiso 1 1 d . . .
H1C H -0.0248 0.7979 -0.1219 0.072 Uiso 1 1 calc R . .
N2C N 0.09067(16) 0.83392(15) -0.26318(18) 0.0687(13) Uiso 1 1 d . . .
H2C H 0.0882 0.8141 -0.2486 0.082 Uiso 1 1 calc R . .
N3C N 0.04242(7) 0.94574(6) -0.13256(7) 0.0632(12) Uiso 1 1 d . . .
H3C H 0.0630 0.9400 -0.1443 0.076 Uiso 1 1 calc R . .
C1C C 0.00354(7) 0.82663(6) -0.17975(7) 0.0691(17) Uiso 1 1 d R . .
C2C C 0.02771(7) 0.82813(6) -0.21077(7) 0.0575(14) Uiso 1 1 d R . .
H2C1 H 0.0299 0.8076 -0.2278 0.069 Uiso 1 1 calc R . .
C3C C 0.04870(7) 0.85965(6) -0.21688(7) 0.0642(15) Uiso 1 1 d R . .
C4C C 0.04553(7) 0.88967(6) -0.19197(7) 0.0535(12) Uiso 1 1 d R . .
H4C H 0.0599 0.9112 -0.1962 0.064 Uiso 1 1 calc R . .
C5C C 0.02136(7) 0.88817(6) -0.16095(7) 0.0579(14) Uiso 1 1 d R . .
C6C C 0.00037(7) 0.85665(6) -0.15484(7) 0.0594(14) Uiso 1 1 d R . .
H6C H -0.0162 0.8556 -0.1336 0.071 Uiso 1 1 calc R . .
C7C C -0.01908(7) 0.79208(6) -0.17583(8) 0.0674(16) Uiso 1 1 d . . .
C8C C -0.05777(7) 0.75667(6) -0.13242(8) 0.0529(12) Uiso 1 1 d R . .
C9C C -0.05475(7) 0.74036(6) -0.09612(8) 0.0498(12) Uiso 1 1 d R . .
H9C H -0.0351 0.7469 -0.0795 0.060 Uiso 1 1 calc R . .
C10C C -0.08046(7) 0.71442(6) -0.08420(8) 0.0608(14) Uiso 1 1 d R . .
C11C C -0.10919(7) 0.70480(6) -0.10858(8) 0.0732(18) Uiso 1 1 d R . .
H11C H -0.1268 0.6871 -0.1004 0.088 Uiso 1 1 calc R . .
C12C C -0.11220(7) 0.72111(6) -0.14488(8) 0.100(3) Uiso 1 1 d R . .
H12C H -0.1318 0.7145 -0.1615 0.120 Uiso 1 1 calc R . .
C13C C -0.08649(7) 0.74704(6) -0.15680(8) 0.091(2) Uiso 1 1 d R . .
H13C H -0.0886 0.7582 -0.1816 0.109 Uiso 1 1 calc R . .
C14C C -0.07489(16) 0.69406(14) -0.04754(17) 0.0511(12) Uiso 1 1 d . . .
C15C C 0.07371(8) 0.86644(7) -0.25173(9) 0.0761(18) Uiso 1 1 d . . .
C16C C 0.11157(8) 0.83133(7) -0.29706(9) 0.0667(16) Uiso 1 1 d R . .
C17C C 0.14161(8) 0.80776(7) -0.29731(9) 0.0773(18) Uiso 1 1 d R . .
H17C H 0.1492 0.7960 -0.2741 0.093 Uiso 1 1 calc R . .
C18C C 0.16058(8) 0.80146(7) -0.33155(9) 0.0707(17) Uiso 1 1 d R . .
C19C C 0.14950(8) 0.81873(7) -0.36554(9) 0.0796(19) Uiso 1 1 d R . .
H19C H 0.1625 0.8144 -0.3889 0.096 Uiso 1 1 calc R . .
C20C C 0.11946(8) 0.84230(7) -0.36530(9) 0.094(2) Uiso 1 1 d R . .
H20C H 0.1119 0.8541 -0.3885 0.113 Uiso 1 1 calc R . .
C21C C 0.10050(8) 0.84860(7) -0.33105(9) 0.0801(19) Uiso 1 1 d R . .
H21C H 0.0800 0.8647 -0.3309 0.096 Uiso 1 1 calc R . .
C22C C 0.19192(17) 0.77329(15) -0.33271(19) 0.0569(13) Uiso 1 1 d . . .
C23C C 0.01435(8) 0.92101(7) -0.13567(8) 0.0723(17) Uiso 1 1 d . . .
C24C C 0.04164(8) 0.97974(7) -0.11233(8) 0.0608(14) Uiso 1 1 d R . .
C25C C 0.07373(8) 0.99121(7) -0.09436(8) 0.0599(14) Uiso 1 1 d R . .
H25C H 0.0947 0.9756 -0.0945 0.072 Uiso 1 1 calc R . .
C26C C 0.07517(8) 1.02546(7) -0.07615(8) 0.0567(13) Uiso 1 1 d R . .
C27C C 0.04454(8) 1.04824(7) -0.07591(8) 0.0786(19) Uiso 1 1 d R . .
H27C H 0.0455 1.0716 -0.0635 0.094 Uiso 1 1 calc R . .
C28C C 0.01245(8) 1.03676(7) -0.09388(8) 0.0777(19) Uiso 1 1 d R . .
H28C H -0.0085 1.0523 -0.0937 0.093 Uiso 1 1 calc R . .
C29C C 0.01101(8) 1.00251(7) -0.11210(8) 0.0687(16) Uiso 1 1 d R . .
H29C H -0.0109 0.9947 -0.1244 0.082 Uiso 1 1 calc R . .
C30C C 0.10985(17) 1.03532(14) -0.05448(18) 0.0533(13) Uiso 1 1 d . . .
O1D O 0.00656(16) 0.80126(15) 0.09894(17) 0.0828(14) Uiso 1 1 d . . .
O2D O -0.10216(12) 0.68655(11) 0.04584(13) 0.0603(10) Uiso 1 1 d . . .
O3D O -0.04272(13) 0.69928(12) 0.04899(13) 0.0630(10) Uiso 1 1 d . . .
O4D O 0.07556(13) 0.92283(12) 0.09404(14) 0.0665(11) Uiso 1 1 d . . .
O5D O 0.12889(12) 1.07206(11) 0.03575(13) 0.0595(10) Uiso 1 1 d . . .
O6D O 0.13941(11) 1.01035(10) 0.02966(12) 0.0561(9) Uiso 1 1 d . . .
O7D O 0.04652(14) 0.83218(13) 0.27514(15) 0.0732(12) Uiso 1 1 d . . .
O8D O 0.21444(12) 0.80569(12) 0.36933(14) 0.0638(10) Uiso 1 1 d . . .
O9D O 0.20988(12) 0.79991(11) 0.30502(13) 0.0625(10) Uiso 1 1 d . . .
N1D N -0.02962(13) 0.79688(12) 0.15305(15) 0.0534(11) Uiso 1 1 d . . .
H1D H -0.0320 0.8045 0.1771 0.064 Uiso 1 1 calc R . .
N2D N 0.08195(16) 0.95411(15) 0.14885(18) 0.0689(13) Uiso 1 1 d . . .
H2D H 0.0803 0.9522 0.1742 0.083 Uiso 1 1 calc R . .
N3D N 0.09870(6) 0.86396(6) 0.26326(7) 0.0610(12) Uiso 1 1 d . . .
H3D H 0.1107 0.8776 0.2464 0.073 Uiso 1 1 calc R . .
C1D C 0.02365(6) 0.83621(6) 0.15451(7) 0.0569(13) Uiso 1 1 d R . .
C2D C 0.03755(6) 0.86600(6) 0.13378(7) 0.0666(16) Uiso 1 1 d R . .
H2D1 H 0.0314 0.8691 0.1073 0.080 Uiso 1 1 calc R . .
C3D C 0.06052(6) 0.89132(6) 0.15185(7) 0.0516(12) Uiso 1 1 d R . .
C4D C 0.06959(6) 0.88684(6) 0.19065(7) 0.0509(12) Uiso 1 1 d R . .
H4D H 0.0853 0.9041 0.2030 0.061 Uiso 1 1 calc R . .
C5D C 0.05568(6) 0.85705(6) 0.21138(7) 0.0541(13) Uiso 1 1 d R . .
C6D C 0.03271(6) 0.83173(6) 0.19331(7) 0.0589(14) Uiso 1 1 d R . .
H6D H 0.0232 0.8114 0.2075 0.071 Uiso 1 1 calc R . .
C7D C -0.00075(8) 0.80996(7) 0.13273(8) 0.0586(13) Uiso 1 1 d . . .
C8D C -0.05636(8) 0.77195(7) 0.13884(8) 0.0569(13) Uiso 1 1 d R . .
C9D C -0.05188(8) 0.74969(7) 0.10638(8) 0.0593(13) Uiso 1 1 d R . .
H9D H -0.0291 0.7493 0.0932 0.071 Uiso 1 1 calc R . .
C10D C -0.08075(8) 0.72802(7) 0.09326(8) 0.0575(13) Uiso 1 1 d R . .
C11D C -0.11409(8) 0.72861(7) 0.11259(8) 0.0781(19) Uiso 1 1 d R . .
H11D H -0.1338 0.7138 0.1036 0.094 Uiso 1 1 calc R . .
C12D C -0.11856(8) 0.75088(7) 0.14505(8) 0.094(2) Uiso 1 1 d R . .
H12D H -0.1414 0.7513 0.1583 0.112 Uiso 1 1 calc R . .
C13D C -0.08970(8) 0.77255(7) 0.15818(8) 0.081(2) Uiso 1 1 d R . .
H13D H -0.0928 0.7878 0.1804 0.097 Uiso 1 1 calc R . .
C14D C -0.07466(15) 0.70266(13) 0.06041(16) 0.0465(11) Uiso 1 1 d . . .
C15D C 0.07396(7) 0.92384(7) 0.12974(8) 0.0481(11) Uiso 1 1 d . . .
C16D C 0.09268(7) 0.98899(7) 0.13559(8) 0.0592(14) Uiso 1 1 d R . .
C17D C 0.10407(7) 0.99592(7) 0.09790(8) 0.0616(14) Uiso 1 1 d R . .
H17D H 0.1055 0.9762 0.0797 0.074 Uiso 1 1 calc R . .
C18D C 0.11338(7) 1.03165(7) 0.08677(8) 0.0665(15) Uiso 1 1 d R . .
C19D C 0.11130(7) 1.06044(7) 0.11335(8) 0.083(2) Uiso 1 1 d R . .
H19D H 0.1177 1.0849 0.1057 0.099 Uiso 1 1 calc R . .
C20D C 0.09992(7) 1.05350(7) 0.15105(8) 0.095(2) Uiso 1 1 d R . .
H20D H 0.0985 1.0732 0.1692 0.114 Uiso 1 1 calc R . .
C21D C 0.09061(7) 1.01778(7) 0.16217(8) 0.083(2) Uiso 1 1 d R . .
H21D H 0.0828 1.0130 0.1879 0.100 Uiso 1 1 calc R . .
C22D C 0.12830(18) 1.03861(15) 0.04826(19) 0.0574(13) Uiso 1 1 d . . .
C23D C 0.06737(7) 0.85041(7) 0.25298(8) 0.0513(12) Uiso 1 1 d . . .
C24D C 0.11468(7) 0.85820(7) 0.29968(8) 0.0643(15) Uiso 1 1 d R . .
C25D C 0.14758(7) 0.83901(7) 0.30169(8) 0.0495(11) Uiso 1 1 d R . .
H25D H 0.1589 0.8303 0.2787 0.059 Uiso 1 1 calc R . .
C26D C 0.16394(7) 0.83256(7) 0.33739(8) 0.0689(16) Uiso 1 1 d R . .
C27D C 0.14740(7) 0.84529(7) 0.37108(8) 0.0685(16) Uiso 1 1 d R . .
H27D H 0.1586 0.8409 0.3955 0.082 Uiso 1 1 calc R . .
C28D C 0.11449(7) 0.86447(7) 0.36906(8) 0.0692(16) Uiso 1 1 d R . .
H28D H 0.1032 0.8732 0.3921 0.083 Uiso 1 1 calc R . .
C29D C 0.09813(7) 0.87093(7) 0.33337(8) 0.0773(19) Uiso 1 1 d R . .
H29D H 0.0756 0.8840 0.3320 0.093 Uiso 1 1 calc R . .
C30D C 0.19920(16) 0.81134(14) 0.33681(17) 0.0519(12) Uiso 1 1 d . . .
O1S O -0.15128(11) 0.62131(10) 0.01102(12) 0.0541(9) Uiso 1 1 d . . .
N1S N -0.18947(15) 0.58071(13) -0.01390(16) 0.0578(12) Uiso 1 1 d . . .
C1S C -0.16047(15) 0.58853(12) 0.00690(15) 0.0436(10) Uiso 1 1 d . . .
C2S C -0.13836(19) 0.55756(17) 0.0244(2) 0.0627(14) Uiso 1 1 d . . .
C3S C -0.21196(17) 0.60878(15) -0.03315(19) 0.0579(14) Uiso 1 1 d . . .
C4S C -0.2028(2) 0.54201(18) -0.0203(2) 0.0657(15) Uiso 1 1 d . . .
O2S O 0.02892(18) 0.68272(17) 0.00516(19) 0.0919(16) Uiso 1 1 d . . .
C13S C 0.0403(7) 0.7034(7) 0.0215(8) 0.241(10) Uiso 1 1 d . . .
O3S O 0.26083(11) 0.77347(10) 0.43727(12) 0.0552(9) Uiso 1 1 d . . .
N3S N 0.26829(16) 0.79814(16) 0.49490(18) 0.0678(14) Uiso 1 1 d . . .
C5S C 0.2484(2) 0.7922(2) 0.4617(2) 0.0521(17) Uiso 0.70 1 d P A 1
C6S C 0.2107(4) 0.8073(4) 0.4601(5) 0.105(4) Uiso 0.70 1 d P A 1
C7S C 0.3078(4) 0.7881(4) 0.4977(4) 0.092(3) Uiso 0.70 1 d P A 1
C8S C 0.2544(4) 0.8197(4) 0.5258(4) 0.089(3) Uiso 0.70 1 d P A 1
C52S C 0.2784(4) 0.7834(4) 0.4641(5) 0.041(3) Uiso 0.30 1 d P A 2
C62S C 0.3168(8) 0.7728(7) 0.4568(9) 0.083(7) Uiso 0.30 1 d P A 2
C72S C 0.2274(3) 0.8081(2) 0.5046(3) 0.0059(15) Uiso 0.30 1 d P A 2
C82S C 0.2890(6) 0.8093(5) 0.5309(6) 0.054(4) Uiso 0.30 1 d P A 2
O4S O 0.24993(16) 0.76553(14) 0.23642(17) 0.0849(14) Uiso 1 1 d . . .
O5S O 0.36740(17) 0.35725(17) 0.02093(19) 0.0918(16) Uiso 1 1 d . . .
N5S N 0.4036(4) 0.3104(4) 0.0139(4) 0.148(4) Uiso 1 1 d . . .
C9S C 0.3765(3) 0.3322(3) 0.0032(3) 0.111(3) Uiso 1 1 d . . .
C10S C 0.3633(3) 0.3319(3) -0.0387(3) 0.107(3) Uiso 1 1 d . . .
C11S C 0.4231(8) 0.3158(8) 0.0517(9) 0.269(12) Uiso 1 1 d . . .
C12S C 0.4133(5) 0.2775(5) -0.0072(6) 0.177(6) Uiso 1 1 d . . .
O6S O 0.30764(18) 0.53962(17) 0.01295(19) 0.0927(16) Uiso 1 1 d . . .
C15S C 0.2814(15) 0.5434(15) -0.0034(15) 0.24(2) Uiso 0.50 1 d P . .

loop_
_atom_site_aniso_label
_atom_site_aniso_U_11
_atom_site_aniso_U_22
_atom_site_aniso_U_33
_atom_site_aniso_U_23
_atom_site_aniso_U_13
_atom_site_aniso_U_12
Cu1 0.0363(4) 0.0658(4) 0.0522(4) -0.0107(3) 0.0021(3) -0.0049(3)
Cu2 0.0381(4) 0.0738(4) 0.0568(4) -0.0115(4) 0.0034(3) -0.0049(3)
Cu3 0.0543(4) 0.0528(3) 0.0453(4) -0.0011(3) 0.0051(3) -0.0035(3)
Cu4 0.0660(5) 0.0601(4) 0.0461(4) -0.0012(3) 0.0097(3) -0.0055(3)
Cu5 0.0502(4) 0.0552(3) 0.0434(4) 0.0027(3) 0.0032(3) 0.0003(3)
Cu6 0.0507(4) 0.0532(3) 0.0393(3) 0.0031(3) 0.0023(3) 0.0010(3)

loop_
_atom_type_symbol
_atom_type_description
_atom_type_scat_dispersion_real
_atom_type_scat_dispersion_imag
_atom_type_scat_source
C C 0.0033 0.0016 'International Tables Vol C Tables 4.2.6.8 and 6.1.1.4'
H H 0.0000 0.0000 'International Tables Vol C Tables 4.2.6.8 and 6.1.1.4'
N N 0.0061 0.0033 'International Tables Vol C Tables 4.2.6.8 and 6.1.1.4'
O O 0.0106 0.0060 'International Tables Vol C Tables 4.2.6.8 and 6.1.1.4'
Cu Cu 0.3201 1.2651 'International Tables Vol C Tables 4.2.6.8 and 6.1.1.4'

loop_
_geom_angle_atom_site_label_1
_geom_angle_atom_site_label_2
_geom_angle_atom_site_label_3
_geom_angle
_geom_angle_site_symmetry_1
_geom_angle_site_symmetry_3
_geom_angle_publ_flag
O2C Cu1 O2D 92.11(17) . . ?
O2C Cu1 O2B 88.03(18) . . ?
O2D Cu1 O2B 167.02(18) . . ?
O2C Cu1 O2A 166.14(18) . . ?
O2D Cu1 O2A 87.47(17) . . ?
O2B Cu1 O2A 89.30(17) . . ?
O2C Cu1 O1S 96.17(17) . . ?
O2D Cu1 O1S 101.48(17) . . ?
O2B Cu1 O1S 91.40(16) . . ?
O2A Cu1 O1S 97.49(16) . . ?
O2C Cu1 Cu2 84.37(13) . . ?
O2D Cu1 Cu2 84.43(13) . . ?
O2B Cu1 Cu2 82.67(13) . . ?
O2A Cu1 Cu2 81.80(12) . . ?
O1S Cu1 Cu2 174.02(11) . . ?
O3A Cu2 O3C 168.4(2) . . ?
O3A Cu2 O3B 88.6(2) . . ?
O3C Cu2 O3B 89.15(19) . . ?
O3A Cu2 O3D 87.9(2) . . ?
O3C Cu2 O3D 91.63(19) . . ?
O3B Cu2 O3D 166.20(19) . . ?
O3A Cu2 O2S 96.1(2) . . ?
O3C Cu2 O2S 95.5(2) . . ?
O3B Cu2 O2S 96.4(2) . . ?
O3D Cu2 O2S 97.2(2) . . ?
O3A Cu2 Cu1 85.72(15) . . ?
O3C Cu2 Cu1 82.76(14) . . ?
O3B Cu2 Cu1 83.83(14) . . ?
O3D Cu2 Cu1 82.61(14) . . ?
O2S Cu2 Cu1 178.21(18) . . ?
O5A Cu3 O5C 87.11(18) . 7_565 ?
O5A Cu3 O8D 89.22(18) . . ?
O5C Cu3 O8D 163.40(19) 7_565 . ?
O5A Cu3 O8B 170.81(18) . 7_565 ?
O5C Cu3 O8B 92.06(17) 7_565 7_565 ?
O8D Cu3 O8B 89.00(17) . 7_565 ?
O5A Cu3 O3S 96.68(17) . . ?
O5C Cu3 O3S 98.46(18) 7_565 . ?
O8D Cu3 O3S 98.04(18) . . ?
O8B Cu3 O3S 92.49(16) 7_565 . ?
O5A Cu3 Cu4 86.87(13) . . ?
O5C Cu3 Cu4 80.82(14) 7_565 . ?
O8D Cu3 Cu4 82.82(14) . . ?
O8B Cu3 Cu4 83.96(12) 7_565 . ?
O3S Cu3 Cu4 176.34(12) . . ?
O9B Cu4 O6C 90.91(18) 7_565 7_565 ?
O9B Cu4 O9D 89.86(18) 7_565 . ?
O6C Cu4 O9D 171.4(2) 7_565 . ?
O9B Cu4 O6A 164.82(19) 7_565 . ?
O6C Cu4 O6A 87.91(18) 7_565 . ?
O9D Cu4 O6A 89.10(18) . . ?
O9B Cu4 O4S 99.0(2) 7_565 . ?
O6C Cu4 O4S 93.1(2) 7_565 . ?
O9D Cu4 O4S 95.2(2) . . ?
O6A Cu4 O4S 96.2(2) . . ?
O9B Cu4 Cu3 84.55(13) 7_565 . ?
O6C Cu4 Cu3 86.92(14) 7_565 . ?
O9D Cu4 Cu3 84.62(14) . . ?
O6A Cu4 Cu3 80.28(14) . . ?
O4S Cu4 Cu3 176.46(15) . . ?
O5B Cu5 O8C 171.34(16) . 7_565 ?
O5B Cu5 O8A 91.74(17) . . ?
O8C Cu5 O8A 91.52(17) 7_565 . ?
O5B Cu5 O5D 85.06(18) . 7_565 ?
O8C Cu5 O5D 89.45(18) 7_565 7_565 ?
O8A Cu5 O5D 162.63(16) . 7_565 ?
O5B Cu5 O5S 98.1(2) . . ?
O8C Cu5 O5S 89.6(2) 7_565 . ?
O8A Cu5 O5S 95.0(2) . . ?
O5D Cu5 O5S 102.3(2) 7_565 . ?
O5B Cu5 Cu6 87.29(11) . . ?
O8C Cu5 Cu6 85.27(11) 7_565 . ?
O8A Cu5 Cu6 81.37(11) . . ?
O5D Cu5 Cu6 81.43(12) 7_565 . ?
O5S Cu5 Cu6 173.62(17) . . ?
O9A Cu6 O6D 172.19(16) . 7_565 ?
O9A Cu6 O6B 90.35(17) . . ?
O6D Cu6 O6B 87.34(17) 7_565 . ?
O9A Cu6 O9C 89.93(17) . 7_565 ?
O6D Cu6 O9C 90.21(17) 7_565 7_565 ?
O6B Cu6 O9C 163.77(16) . 7_565 ?
O9A Cu6 O6S 93.4(2) . . ?
O6D Cu6 O6S 94.3(2) 7_565 . ?
O6B Cu6 O6S 99.2(2) . . ?
O9C Cu6 O6S 97.0(2) 7_565 . ?
O9A Cu6 Cu5 85.62(11) . . ?
O6D Cu6 Cu5 86.64(11) 7_565 . ?
O6B Cu6 Cu5 80.70(11) . . ?
O9C Cu6 Cu5 83.14(11) 7_565 . ?
O6S Cu6 Cu5 179.01(19) . . ?
C14A O2A Cu1 125.6(4) . . ?
C14A O3A Cu2 122.3(4) . . ?
C22A O5A Cu3 119.6(4) . . ?
C22A O6A Cu4 125.7(4) . . ?
C30A O8A Cu5 125.2(4) . . ?
C30A O9A Cu6 122.2(4) . . ?
C7A N1A C8A 126.5(6) . . ?
C15A N2A C16A 120.5(4) . . ?
C23A N3A C24A 128.6(2) . . ?
C2A C1A C6A 120.0 . . ?
C2A C1A C7A 123.20(14) . . ?
C6A C1A C7A 116.73(13) . . ?
C3A C2A C1A 120.0 . . ?
C2A C3A C4A 120.0 . . ?
C2A C3A C15A 122.48(12) . . ?
C4A C3A C15A 117.26(12) . . ?
C5A C4A C3A 120.0 . . ?
C6A C5A C4A 120.0 . . ?
C6A C5A C23A 116.78(13) . . ?
C4A C5A C23A 123.19(13) . . ?
C5A C6A C1A 120.0 . . ?
O1A C7A N1A 123.1(5) . . ?
O1A C7A C1A 119.5(3) . . ?
N1A C7A C1A 117.2(4) . . ?
C9A C8A C13A 120.0 . . ?
C9A C8A N1A 122.5(3) . . ?
C13A C8A N1A 117.3(3) . . ?
C8A C9A C10A 120.0 . . ?
C11A C10A C9A 120.0 . . ?
C11A C10A C14A 119.8(2) . . ?
C9A C10A C14A 120.0(2) . . ?
C10A C11A C12A 120.0 . . ?
C13A C12A C11A 120.0 . . ?
C12A C13A C8A 120.0 . . ?
O2A C14A O3A 123.1(5) . . ?
O2A C14A C10A 119.0(4) . . ?
O3A C14A C10A 117.9(4) . . ?
O4A C15A N2A 125.6(4) . . ?
O4A C15A C3A 118.1(3) . . ?
N2A C15A C3A 116.4(3) . . ?
C17A C16A C21A 120.0 . . ?
C17A C16A N2A 118.3(2) . . ?
C21A C16A N2A 121.6(2) . . ?
C16A C17A C18A 120.0 . . ?
C17A C18A C19A 120.0 . . ?
C17A C18A C22A 119.6(2) . . ?
C19A C18A C22A 120.4(2) . . ?
C20A C19A C18A 120.0 . . ?
C19A C20A C21A 120.0 . . ?
C16A C21A C20A 120.0 . . ?
O5A C22A O6A 126.7(5) . . ?
O5A C22A C18A 117.2(4) . . ?
O6A C22A C18A 116.0(4) . . ?
O7A C23A N3A 122.6(3) . . ?
O7A C23A C5A 122.5(3) . . ?
N3A C23A C5A 114.8(2) . . ?
C25A C24A C29A 120.0 . . ?
C25A C24A N3A 122.26(13) . . ?
C29A C24A N3A 117.51(13) . . ?
C24A C25A C26A 120.0 . . ?
C25A C26A C27A 120.0 . . ?
C25A C26A C30A 120.0(2) . . ?
C27A C26A C30A 119.7(2) . . ?
C28A C27A C26A 120.0 . . ?
C29A C28A C27A 120.0 . . ?
C28A C29A C24A 120.0 . . ?
O8A C30A O9A 123.7(5) . . ?
O8A C30A C26A 119.3(4) . . ?
O9A C30A C26A 116.8(4) . . ?
C14B O2B Cu1 124.6(4) . . ?
C14B O3B Cu2 124.1(4) . . ?
C22B O5B Cu5 116.4(4) . . ?
C22B O6B Cu6 125.0(4) . . ?
C30B O8B Cu3 121.5(4) . 7_565 ?
C30B O9B Cu4 123.2(4) . 7_565 ?
C7B N1B C8B 123.9(6) . . ?
C15B N2B C16B 131.5(4) . . ?
C23B N3B C24B 121.8(3) . . ?
C2B C1B C6B 120.0 . . ?
C2B C1B C7B 123.72(15) . . ?
C6B C1B C7B 115.34(15) . . ?
C3B C2B C1B 120.0 . . ?
C2B C3B C4B 120.0 . . ?
C2B C3B C15B 121.09(15) . . ?
C4B C3B C15B 118.90(15) . . ?
C5B C4B C3B 120.0 . . ?
C6B C5B C4B 120.0 . . ?
C6B C5B C23B 122.12(15) . . ?
C4B C5B C23B 117.79(15) . . ?
C5B C6B C1B 120.0 . . ?
O1B C7B N1B 121.6(6) . . ?
O1B C7B C1B 119.2(5) . . ?
N1B C7B C1B 119.1(4) . . ?
C9B C8B C13B 120.0 . . ?
C9B C8B N1B 117.8(3) . . ?
C13B C8B N1B 122.1(3) . . ?
C8B C9B C10B 120.0 . . ?
C11B C10B C9B 120.0 . . ?
C11B C10B C14B 120.1(2) . . ?
C9B C10B C14B 119.9(2) . . ?
C10B C11B C12B 120.0 . . ?
C11B C12B C13B 120.0 . . ?
C12B C13B C8B 120.0 . . ?
O2B C14B O3B 123.9(5) . . ?
O2B C14B C10B 119.2(4) . . ?
O3B C14B C10B 116.8(5) . . ?
O4B C15B N2B 120.4(4) . . ?
O4B C15B C3B 120.8(3) . . ?
N2B C15B C3B 118.7(3) . . ?
C21B C16B C17B 120.0 . . ?
C21B C16B N2B 116.5(2) . . ?
C17B C16B N2B 123.4(2) . . ?
C18B C17B C16B 120.0 . . ?
C17B C18B C19B 120.0 . . ?
C17B C18B C22B 119.7(2) . . ?
C19B C18B C22B 119.7(2) . . ?
C20B C19B C18B 120.0 . . ?
C19B C20B C21B 120.0 . . ?
C20B C21B C16B 120.0 . . ?
O6B C22B O5B 126.4(5) . . ?
O6B C22B C18B 117.8(5) . . ?
O5B C22B C18B 115.8(4) . . ?
O7B C23B N3B 123.2(4) . . ?
O7B C23B C5B 117.9(3) . . ?
N3B C23B C5B 118.9(3) . . ?
C25B C24B C29B 120.0 . . ?
C25B C24B N3B 118.09(15) . . ?
C29B C24B N3B 121.87(15) . . ?
C24B C25B C26B 120.0 . . ?
C27B C26B C25B 120.0 . . ?
C27B C26B C30B 119.1(3) . . ?
C25B C26B C30B 120.6(3) . . ?
C26B C27B C28B 120.0 . . ?
C29B C28B C27B 120.0 . . ?
C28B C29B C24B 120.0 . . ?
O8B C30B O9B 126.2(6) . . ?
O8B C30B C26B 116.8(5) . . ?
O9B C30B C26B 117.0(5) . . ?
C14C O2C Cu1 121.6(4) . . ?
C14C O3C Cu2 125.5(4) . . ?
C22C O5C Cu3 124.1(4) . 7_565 ?
C22C O6C Cu4 119.4(4) . 7_565 ?
C30C O8C Cu5 118.7(4) . 7_565 ?
C30C O9C Cu6 120.2(4) . 7_565 ?
C7C N1C C8C 126.9(5) . . ?
C15C N2C C16C 122.6(5) . . ?
C23C N3C C24C 126.4(3) . . ?
C2C C1C C6C 120.0 . . ?
C2C C1C C7C 116.82(14) . . ?
C6C C1C C7C 123.15(14) . . ?
C1C C2C C3C 120.0 . . ?
C4C C3C C2C 120.0 . . ?
C4C C3C C15C 114.28(13) . . ?
C2C C3C C15C 125.49(13) . . ?
C3C C4C C5C 120.0 . . ?
C4C C5C C6C 120.0 . . ?
C4C C5C C23C 121.88(14) . . ?
C6C C5C C23C 117.86(14) . . ?
C1C C6C C5C 120.0 . . ?
O1C C7C N1C 121.8(4) . . ?
O1C C7C C1C 120.3(3) . . ?
N1C C7C C1C 117.7(3) . . ?
C9C C8C C13C 120.0 . . ?
C9C C8C N1C 116.8(3) . . ?
C13C C8C N1C 123.1(3) . . ?
C10C C9C C8C 120.0 . . ?
C9C C10C C11C 120.0 . . ?
C9C C10C C14C 119.8(2) . . ?
C11C C10C C14C 119.9(2) . . ?
C12C C11C C10C 120.0 . . ?
C13C C12C C11C 120.0 . . ?
C12C C13C C8C 120.0 . . ?
O3C C14C O2C 124.2(6) . . ?
O3C C14C C10C 117.7(5) . . ?
O2C C14C C10C 118.1(5) . . ?
O4C C15C N2C 125.7(5) . . ?
O4C C15C C3C 123.2(4) . . ?
N2C C15C C3C 110.8(3) . . ?
C17C C16C C21C 120.0 . . ?
C17C C16C N2C 118.5(3) . . ?
C21C C16C N2C 121.1(3) . . ?
C18C C17C C16C 120.0 . . ?
C17C C18C C19C 120.0 . . ?
C17C C18C C22C 120.3(3) . . ?
C19C C18C C22C 119.6(3) . . ?
C18C C19C C20C 120.0 . . ?
C21C C20C C19C 120.0 . . ?
C16C C21C C20C 120.0 . . ?
O6C C22C O5C 127.7(6) . . ?
O6C C22C C18C 116.0(5) . . ?
O5C C22C C18C 116.1(5) . . ?
O7C C23C N3C 121.5(4) . . ?
O7C C23C C5C 122.6(4) . . ?
N3C C23C C5C 115.9(3) . . ?
C25C C24C C29C 120.0 . . ?
C25C C24C N3C 117.58(15) . . ?
C29C C24C N3C 122.29(15) . . ?
C24C C25C C26C 120.0 . . ?
C25C C26C C27C 120.0 . . ?
C25C C26C C30C 117.7(2) . . ?
C27C C26C C30C 122.1(2) . . ?
C28C C27C C26C 120.0 . . ?
C27C C28C C29C 120.0 . . ?
C24C C29C C28C 120.0 . . ?
O9C C30C O8C 129.8(6) . . ?
O9C C30C C26C 117.9(4) . . ?
O8C C30C C26C 112.3(4) . . ?
C14D O2D Cu1 121.0(4) . . ?
C14D O3D Cu2 124.6(4) . . ?
C22D O5D Cu5 124.0(4) . 7_565 ?
C22D O6D Cu6 118.7(4) . 7_565 ?
C30D O8D Cu3 122.3(4) . . ?
C30D O9D Cu4 123.0(4) . . ?
C7D N1D C8D 125.5(4) . . ?
C15D N2D C16D 130.6(5) . . ?
C23D N3D C24D 123.9(3) . . ?
C6D C1D C2D 120.0 . . ?
C6D C1D C7D 123.37(14) . . ?
C2D C1D C7D 116.63(14) . . ?
C3D C2D C1D 120.0 . . ?
C4D C3D C2D 120.0 . . ?
C4D C3D C15D 120.60(14) . . ?
C2D C3D C15D 119.35(14) . . ?
C5D C4D C3D 120.0 . . ?
C4D C5D C6D 120.0 . . ?
C4D C5D C23D 120.49(12) . . ?
C6D C5D C23D 119.38(12) . . ?
C1D C6D C5D 120.0 . . ?
O1D C7D N1D 124.7(4) . . ?
O1D C7D C1D 120.3(3) . . ?
N1D C7D C1D 115.1(3) . . ?
C9D C8D C13D 120.0 . . ?
C9D C8D N1D 124.5(2) . . ?
C13D C8D N1D 115.4(2) . . ?
C10D C9D C8D 120.0 . . ?
C9D C10D C11D 120.0 . . ?
C9D C10D C14D 119.1(2) . . ?
C11D C10D C14D 120.8(2) . . ?
C12D C11D C10D 120.0 . . ?
C11D C12D C13D 120.0 . . ?
C12D C13D C8D 120.0 . . ?
O3D C14D O2D 125.2(5) . . ?
O3D C14D C10D 116.6(5) . . ?
O2D C14D C10D 118.2(5) . . ?
O4D C15D N2D 121.1(4) . . ?
O4D C15D C3D 120.4(3) . . ?
N2D C15D C3D 118.4(4) . . ?
C17D C16D C21D 120.0 . . ?
C17D C16D N2D 123.6(3) . . ?
C21D C16D N2D 116.3(3) . . ?
C16D C17D C18D 120.0 . . ?
C19D C18D C17D 120.0 . . ?
C19D C18D C22D 119.6(2) . . ?
C17D C18D C22D 120.2(2) . . ?
C20D C19D C18D 120.0 . . ?
C19D C20D C21D 120.0 . . ?
C20D C21D C16D 120.0 . . ?
O6D C22D O5D 125.5(6) . . ?
O6D C22D C18D 116.1(5) . . ?
O5D C22D C18D 118.4(5) . . ?
O7D C23D N3D 124.3(3) . . ?
O7D C23D C5D 119.0(3) . . ?
N3D C23D C5D 116.6(2) . . ?
C25D C24D C29D 120.0 . . ?
C25D C24D N3D 118.63(15) . . ?
C29D C24D N3D 121.37(15) . . ?
C24D C25D C26D 120.0 . . ?
C27D C26D C25D 120.0 . . ?
C27D C26D C30D 123.7(2) . . ?
C25D C26D C30D 116.3(2) . . ?
C26D C27D C28D 120.0 . . ?
C29D C28D C27D 120.0 . . ?
C28D C29D C24D 120.0 . . ?
O9D C30D O8D 126.4(6) . . ?
O9D C30D C26D 117.0(5) . . ?
O8D C30D C26D 116.5(5) . . ?
C1S O1S Cu1 127.4(4) . . ?
C1S N1S C3S 123.6(5) . . ?
C1S N1S C4S 123.1(5) . . ?
C3S N1S C4S 113.4(5) . . ?
O1S C1S N1S 119.2(5) . . ?
O1S C1S C2S 121.3(5) . . ?
N1S C1S C2S 119.5(5) . . ?
C13S O2S Cu2 125.3(17) . . ?
C5S O3S C52S 58.1(9) . . ?
C5S O3S Cu3 135.5(5) . . ?
C52S O3S Cu3 147.1(9) . . ?
C52S N3S C5S 51.5(8) . . ?
C52S N3S C8S 170.2(10) . . ?
C5S N3S C8S 121.6(8) . . ?
C52S N3S C7S 70.4(10) . . ?
C5S N3S C7S 121.9(8) . . ?
C8S N3S C7S 115.6(8) . . ?
C52S N3S C82S 132.0(12) . . ?
C5S N3S C82S 173.3(9) . . ?
C8S N3S C82S 54.0(9) . . ?
C7S N3S C82S 61.8(10) . . ?
C52S N3S C72S 124.1(9) . . ?
C5S N3S C72S 73.2(6) . . ?
C8S N3S C72S 51.1(7) . . ?
C7S N3S C72S 164.0(8) . . ?
C82S N3S C72S 103.8(9) . . ?
O3S C5S N3S 119.0(7) . . ?
O3S C5S C6S 123.0(9) . . ?
N3S C5S C6S 117.8(9) . . ?
O3S C52S N3S 129.7(14) . . ?
O3S C52S C62S 107.6(16) . . ?
N3S C52S C62S 122.6(17) . . ?
C9S O5S Cu5 141.0(8) . . ?
C9S N5S C12S 122.4(14) . . ?
C9S N5S C11S 121.5(16) . . ?
C12S N5S C11S 115.7(17) . . ?
O5S C9S N5S 122.8(12) . . ?
O5S C9S C10S 115.0(10) . . ?
N5S C9S C10S 120.1(11) . . ?
C15S O6S Cu6 113(3) . . ?

loop_
_geom_bond_atom_site_label_1
_geom_bond_atom_site_label_2
_geom_bond_distance
_geom_bond_site_symmetry_2
_geom_bond_publ_flag
Cu1 O2C 1.953(4) . ?
Cu1 O2D 1.962(4) . ?
Cu1 O2B 1.976(4) . ?
Cu1 O2A 1.987(4) . ?
Cu1 O1S 2.166(4) . ?
Cu1 Cu2 2.6505(11) . ?
Cu2 O3A 1.926(5) . ?
Cu2 O3C 1.935(4) . ?
Cu2 O3B 1.955(5) . ?
Cu2 O3D 1.963(5) . ?
Cu2 O2S 2.145(6) . ?
Cu3 O5A 1.953(4) . ?
Cu3 O5C 1.971(4) 7_565 ?
Cu3 O8D 1.998(5) . ?
Cu3 O8B 2.004(4) 7_565 ?
Cu3 O3S 2.133(4) . ?
Cu3 Cu4 2.6622(11) . ?
Cu4 O9B 1.940(4) 7_565 ?
Cu4 O6C 1.943(5) 7_565 ?
Cu4 O9D 1.963(4) . ?
Cu4 O6A 1.984(4) . ?
Cu4 O4S 2.163(6) . ?
Cu5 O5B 1.956(4) . ?
Cu5 O8C 1.959(4) 7_565 ?
Cu5 O8A 1.981(4) . ?
Cu5 O5D 1.998(5) 7_565 ?
Cu5 O5S 2.138(6) . ?
Cu5 Cu6 2.6544(10) . ?
Cu6 O9A 1.929(4) . ?
Cu6 O6D 1.958(4) 7_565 ?
Cu6 O6B 1.972(4) . ?
Cu6 O9C 1.988(4) 7_565 ?
Cu6 O6S 2.169(6) . ?
O1A C7A 1.238(6) . ?
O2A C14A 1.248(6) . ?
O3A C14A 1.300(7) . ?
O4A C15A 1.208(5) . ?
O5A C22A 1.245(7) . ?
O6A C22A 1.251(7) . ?
O7A C23A 1.218(6) . ?
O8A C30A 1.255(6) . ?
O9A C30A 1.280(6) . ?
N1A C7A 1.310(8) . ?
N1A C8A 1.409(8) . ?
N2A C15A 1.330(5) . ?
N2A C16A 1.429(6) . ?
N3A C23A 1.345(3) . ?
N3A C24A 1.423(3) . ?
C1A C2A 1.3900 . ?
C1A C6A 1.3900 . ?
C1A C7A 1.504(4) . ?
C2A C3A 1.3900 . ?
C3A C4A 1.3900 . ?
C3A C15A 1.507(3) . ?
C4A C5A 1.3900 . ?
C5A C6A 1.3900 . ?
C5A C23A 1.479(3) . ?
C8A C9A 1.3900 . ?
C8A C13A 1.3900 . ?
C9A C10A 1.3900 . ?
C10A C11A 1.3900 . ?
C10A C14A 1.456(6) . ?
C11A C12A 1.3901 . ?
C12A C13A 1.3900 . ?
C16A C17A 1.3900 . ?
C16A C21A 1.3900 . ?
C17A C18A 1.3900 . ?
C18A C19A 1.3900 . ?
C18A C22A 1.517(5) . ?
C19A C20A 1.3900 . ?
C20A C21A 1.3900 . ?
C24A C25A 1.3900 . ?
C24A C29A 1.3900 . ?
C25A C26A 1.3900 . ?
C26A C27A 1.3900 . ?
C26A C30A 1.461(6) . ?
C27A C28A 1.3900 . ?
C28A C29A 1.3900 . ?
O1B C7B 1.255(10) . ?
O2B C14B 1.241(7) . ?
O3B C14B 1.251(7) . ?
O4B C15B 1.267(7) . ?
O5B C22B 1.270(7) . ?
O6B C22B 1.265(6) . ?
O7B C23B 1.263(6) . ?
O8B C30B 1.254(7) . ?
O8B Cu3 2.004(4) 7_565 ?
O9B C30B 1.297(7) . ?
O9B Cu4 1.940(4) 7_565 ?
N1B C7B 1.256(7) . ?
N1B C8B 1.438(7) . ?
N2B C15B 1.368(5) . ?
N2B C16B 1.391(5) . ?
N3B C23B 1.270(4) . ?
N3B C24B 1.420(4) . ?
C1B C2B 1.3900 . ?
C1B C6B 1.3901 . ?
C1B C7B 1.502(4) . ?
C2B C3B 1.3900 . ?
C3B C4B 1.3900 . ?
C3B C15B 1.436(4) . ?
C4B C5B 1.3900 . ?
C5B C6B 1.3900 . ?
C5B C23B 1.505(4) . ?
C8B C9B 1.3900 . ?
C8B C13B 1.3900 . ?
C9B C10B 1.3900 . ?
C10B C11B 1.3900 . ?
C10B C14B 1.459(6) . ?
C11B C12B 1.3900 . ?
C12B C13B 1.3900 . ?
C16B C21B 1.3900 . ?
C16B C17B 1.3900 . ?
C17B C18B 1.3900 . ?
C18B C19B 1.3900 . ?
C18B C22B 1.501(7) . ?
C19B C20B 1.3900 . ?
C20B C21B 1.3900 . ?
C24B C25B 1.3900 . ?
C24B C29B 1.3900 . ?
C25B C26B 1.3900 . ?
C26B C27B 1.3900 . ?
C26B C30B 1.489(7) . ?
C27B C28B 1.3900 . ?
C28B C29B 1.3900 . ?
O1C C7C 1.252(6) . ?
O2C C14C 1.295(7) . ?
O3C C14C 1.230(7) . ?
O4C C15C 1.202(6) . ?
O5C C22C 1.274(8) . ?
O5C Cu3 1.971(4) 7_565 ?
O6C C22C 1.239(8) . ?
O6C Cu4 1.943(5) 7_565 ?
O7C C23C 1.243(7) . ?
O8C C30C 1.291(6) . ?
O8C Cu5 1.959(4) 7_565 ?
O9C C30C 1.238(7) . ?
O9C Cu6 1.988(4) 7_565 ?
N1C C7C 1.322(6) . ?
N1C C8C 1.391(6) . ?
N2C C15C 1.387(6) . ?
N2C C16C 1.401(7) . ?
N3C C23C 1.365(3) . ?
N3C C24C 1.414(3) . ?
C1C C2C 1.3900 . ?
C1C C6C 1.3900 . ?
C1C C7C 1.504(3) . ?
C2C C3C 1.3900 . ?
C3C C4C 1.3899 . ?
C3C C15C 1.531(4) . ?
C4C C5C 1.3900 . ?
C5C C6C 1.3901 . ?
C5C C23C 1.496(3) . ?
C8C C9C 1.3900 . ?
C8C C13C 1.3900 . ?
C9C C10C 1.3900 . ?
C10C C11C 1.3900 . ?
C10C C14C 1.479(6) . ?
C11C C12C 1.3900 . ?
C12C C13C 1.3900 . ?
C16C C17C 1.3900 . ?
C16C C21C 1.3900 . ?
C17C C18C 1.3900 . ?
C18C C19C 1.3900 . ?
C18C C22C 1.533(7) . ?
C19C C20C 1.3900 . ?
C20C C21C 1.3900 . ?
C24C C25C 1.3900 . ?
C24C C29C 1.3900 . ?
C25C C26C 1.3900 . ?
C26C C27C 1.3900 . ?
C26C C30C 1.514(7) . ?
C27C C28C 1.3900 . ?
C28C C29C 1.3900 . ?
O1D C7D 1.238(6) . ?
O2D C14D 1.266(7) . ?
O3D C14D 1.239(7) . ?
O4D C15D 1.235(5) . ?
O5D C22D 1.284(7) . ?
O5D Cu5 1.998(5) 7_565 ?
O6D C22D 1.274(7) . ?
O6D Cu6 1.958(4) 7_565 ?
O7D C23D 1.266(6) . ?
O8D C30D 1.270(7) . ?
O9D C30D 1.237(7) . ?
N1D C7D 1.353(6) . ?
N1D C8D 1.417(5) . ?
N2D C15D 1.311(6) . ?
N2D C16D 1.398(6) . ?
N3D C23D 1.295(3) . ?
N3D C24D 1.402(4) . ?
C1D C6D 1.3900 . ?
C1D C2D 1.3900 . ?
C1D C7D 1.504(3) . ?
C2D C3D 1.3900 . ?
C3D C4D 1.3900 . ?
C3D C15D 1.486(4) . ?
C4D C5D 1.3900 . ?
C5D C6D 1.3900 . ?
C5D C23D 1.518(4) . ?
C8D C9D 1.3900 . ?
C8D C13D 1.3901 . ?
C9D C10D 1.3900 . ?
C10D C11D 1.3900 . ?
C10D C14D 1.476(6) . ?
C11D C12D 1.3900 . ?
C12D C13D 1.3900 . ?
C16D C17D 1.3900 . ?
C16D C21D 1.3900 . ?
C17D C18D 1.3900 . ?
C18D C19D 1.3900 . ?
C18D C22D 1.460(7) . ?
C19D C20D 1.3900 . ?
C20D C21D 1.3900 . ?
C24D C25D 1.3900 . ?
C24D C29D 1.3900 . ?
C25D C26D 1.3900 . ?
C26D C27D 1.3900 . ?
C26D C30D 1.500(6) . ?
C27D C28D 1.3900 . ?
C28D C29D 1.3900 . ?
O1S C1S 1.240(6) . ?
N1S C1S 1.311(7) . ?
N1S C3S 1.465(8) . ?
N1S C4S 1.498(8) . ?
C1S C2S 1.507(8) . ?
O2S C13S 1.03(3) . ?
O3S C5S 1.174(9) . ?
O3S C52S 1.182(17) . ?
N3S C52S 1.247(17) . ?
N3S C5S 1.375(10) . ?
N3S C8S 1.417(14) . ?
N3S C7S 1.493(15) . ?
N3S C82S 1.51(2) . ?
N3S C72S 1.575(11) . ?
C5S C6S 1.484(17) . ?
C52S C62S 1.48(3) . ?
O5S C9S 1.144(12) . ?
N5S C9S 1.319(15) . ?
N5S C12S 1.44(2) . ?
N5S C11S 1.50(3) . ?
C9S C10S 1.527(15) . ?
O6S C15S 1.12(5) . ?

loop_
_geom_hbond_atom_site_label_D
_geom_hbond_atom_site_label_H
_geom_hbond_atom_site_label_A
_geom_hbond_distance_DH
_geom_hbond_distance_HA
_geom_hbond_distance_DA
_geom_hbond_angle_DHA
_geom_hbond_site_symmetry_A
N3A H3A O7B 0.88 2.07 2.864(6) 149.0 6_566
N2B H2B O4A 0.88 2.01 2.879(7) 167.4 6_565
N1D H1D O7D 0.88 2.00 2.857(7) 164.0 2
